data_2311771
loop_
_publ_author_name
'Chia, Tze Shyang'
'Quah, Ching Kheng'

_publ_section_title
;
 Temperature-induced order-disorder structural phase transitions of
 two-dimensional isostructural hexamethylenetetramine co-crystals.
;
_journal_issue 'Pt 5'
_journal_name_full 'Acta crystallographica Section B, Structural science, crystal engineering and materials'
_journal_page_first 879
_journal_page_last 890
_journal_paper_doi 10.1107/S2052520617009520
_journal_volume 73
_journal_year 2017
_chemical_formula_moiety 'C6 H12 N4, 2(C7 H6 O2)'
_chemical_formula_sum 'C20 H24 N4 O4'
_chemical_formula_weight 384.43
_chemical_name_systematic
;
Hexamethylenetetramine bis(benzoic acid)
;
_space_group_crystal_system orthorhombic
_space_group_IT_number 42
_space_group_name_Hall 'F 2 -2'
_space_group_name_H-M_alt 'F m m 2'
_atom_sites_solution_hydrogens mixed
_audit_creation_method SHELXL-2014/7
_cell_angle_alpha 90
_cell_angle_beta 90
_cell_angle_gamma 90
_cell_formula_units_Z 4
_cell_length_a 10.1732(13)
_cell_length_b 27.291(4)
_cell_length_c 7.2049(9)
_cell_measurement_reflns_used 1750
_cell_measurement_temperature 300.0(1)
_cell_measurement_theta_max 23.29
_cell_measurement_theta_min 2.99
_cell_volume 2000.3(5)
_computing_cell_refinement 'SAINT (Bruker, 2009)'
_computing_data_collection 'APEX2 (Bruker, 2009)'
_computing_data_reduction 'SAINT (Bruker, 2009)'
_computing_molecular_graphics
;
SHELXTL (Sheldrick, 2008), Mercury (Macrae <i>et al.</i>, 2008)
;
_computing_publication_material
;
PLATON (Spek, 2009)
;
_computing_structure_refinement 'SHELXL-2014 (Sheldrick, 2015)'
_computing_structure_solution 'SHELXS-2013 (Sheldrick, 2008)'
_diffrn_ambient_temperature 300.0(1)
_diffrn_measured_fraction_theta_full 0.998
_diffrn_measured_fraction_theta_max 0.999
_diffrn_measurement_device_type 'Bruker APEX Duo CCD area detector'
_diffrn_measurement_method '\f and \w scans'
_diffrn_radiation_monochromator graphite
_diffrn_radiation_source 'fine-focus sealed tube'
_diffrn_radiation_type MoK\a
_diffrn_radiation_wavelength 0.71073
_diffrn_reflns_av_R_equivalents 0.0195
_diffrn_reflns_av_unetI/netI 0.0165
_diffrn_reflns_Laue_measured_fraction_full 0.998
_diffrn_reflns_Laue_measured_fraction_max 0.999
_diffrn_reflns_limit_h_max 13
_diffrn_reflns_limit_h_min -7
_diffrn_reflns_limit_k_max 35
_diffrn_reflns_limit_k_min -35
_diffrn_reflns_limit_l_max 9
_diffrn_reflns_limit_l_min -7
_diffrn_reflns_number 4853
_diffrn_reflns_point_group_measured_fraction_full 0.908
_diffrn_reflns_point_group_measured_fraction_max 0.886
_diffrn_reflns_theta_full 25.242
_diffrn_reflns_theta_max 27.477
_diffrn_reflns_theta_min 1.492
_exptl_absorpt_coefficient_mu 0.091
_exptl_absorpt_correction_T_max 0.9365
_exptl_absorpt_correction_T_min 0.8271
_exptl_absorpt_correction_type multi-scan
_exptl_absorpt_process_details '(<i>SADABS</i>; Bruker, 2009)'
_exptl_crystal_colour colourless
_exptl_crystal_density_diffrn 1.276
_exptl_crystal_description block
_exptl_crystal_F_000 816
_exptl_crystal_size_max 0.756
_exptl_crystal_size_mid 0.389
_exptl_crystal_size_min 0.208
_refine_diff_density_max 0.073
_refine_diff_density_min -0.108
_refine_diff_density_rms 0.020
_refine_ls_abs_structure_details
;
 Flack x determined using 288 quotients [(I+)-(I-)]/[(I+)+(I-)]
 (Parsons, Flack and Wagner, Acta Cryst. B69 (2013) 249-259).
;
_refine_ls_abs_structure_Flack 0.0(6)
_refine_ls_extinction_method none
_refine_ls_goodness_of_fit_ref 1.066
_refine_ls_hydrogen_treatment mixed
_refine_ls_matrix_type full
_refine_ls_number_parameters 103
_refine_ls_number_reflns 1100
_refine_ls_number_restraints 2
_refine_ls_restrained_S_all 1.065
_refine_ls_R_factor_all 0.0535
_refine_ls_R_factor_gt 0.0434
_refine_ls_shift/su_max 0.000
_refine_ls_shift/su_mean 0.000
_refine_ls_structure_factor_coef Fsqd
_refine_ls_weighting_details 'w=1/[\s^2^(Fo^2^)+(0.0578P)^2^+0.7615P] where P=(Fo^2^+2Fc^2^)/3'
_refine_ls_weighting_scheme calc
_refine_ls_wR_factor_gt 0.1218
_refine_ls_wR_factor_ref 0.1315
_reflns_Friedel_coverage 0.639
_reflns_Friedel_fraction_full 0.800
_reflns_Friedel_fraction_max 0.754
_reflns_number_gt 874
_reflns_number_total 1100
_reflns_threshold_expression 'I > 2\s(I)'
_cod_data_source_file gw5053sup1.cif
_cod_data_source_block 1533072
_cod_original_cell_volume 2000.4(4)
_cod_database_code 2311771
_shelx_shelxl_version_number 2014/7
_shelx_space_group_comment
;
The symmetry employed for this shelxl refinement is uniquely defined
by the following loop, which should always be used as a source of
symmetry information in preference to the above space-group names.
They are only intended as comments.
;
_shelx_estimated_absorpt_t_min 0.935
_shelx_estimated_absorpt_t_max 0.981
_exptl_absorpt_special_details
; 
The crystal was placed in the cold stream of an Oxford Cryosystems 
Cobra open-flow nitrogen cryostat (Cosier & Glazer, 1986) operating 
at 300.0 (1) K.
;

loop_
_space_group_symop_operation_xyz
'x, y, z'
'-x, -y, z'
'x, -y, z'
'-x, y, z'
'x, y+1/2, z+1/2'
'-x, -y+1/2, z+1/2'
'x, -y+1/2, z+1/2'
'-x, y+1/2, z+1/2'
'x+1/2, y, z+1/2'
'-x+1/2, -y, z+1/2'
'x+1/2, -y, z+1/2'
'-x+1/2, y, z+1/2'
'x+1/2, y+1/2, z'
'-x+1/2, -y+1/2, z'
'x+1/2, -y+1/2, z'
'-x+1/2, y+1/2, z'

loop_
_atom_site_label
_atom_site_type_symbol
_atom_site_fract_x
_atom_site_fract_y
_atom_site_fract_z
_atom_site_U_iso_or_equiv
_atom_site_adp_type
_atom_site_occupancy
_atom_site_site_symmetry_order
_atom_site_calc_flag
_atom_site_refinement_flags_posn
_atom_site_refinement_flags_adp
_atom_site_refinement_flags_occupancy
_atom_site_disorder_assembly
_atom_site_disorder_group
O1 O 0.4192(7) 0.3877(3) 0.8077(9) 0.0999(19) Uani 0.5 1 d D . P A -1
H1O1 H 0.453(17) 0.398(5) 0.904(13) 0.27(9) Uiso 0.5 1 d D . P B -1
O2 O 0.6267(6) 0.3959(4) 0.7254(13) 0.146(3) Uani 0.5 1 d . . P A -1
C4 C 0.5244(6) 0.37915(19) 0.7021(8) 0.069(2) Uani 0.5 1 d . . P A -1
C5 C 0.4943(10) 0.34679(12) 0.5396(5) 0.0698(12) Uani 0.5 1 d G . P A -1
C6 C 0.3660(9) 0.3337(3) 0.4954(9) 0.094(3) Uani 0.5 1 d G . P A -1
H6A H 0.2967 0.3445 0.5689 0.113 Uiso 0.5 1 calc R U P A -1
C7 C 0.3414(7) 0.3044(3) 0.3413(11) 0.125(3) Uani 0.5 1 d G . P A -1
H7A H 0.2556 0.2957 0.3118 0.150 Uiso 0.5 1 calc R U P A -1
C8 C 0.4450(8) 0.28830(16) 0.2315(6) 0.132(5) Uani 0.5 1 d G . P A -1
H8A H 0.4285 0.2687 0.1284 0.158 Uiso 0.5 1 calc R U P A -1
C9 C 0.5733(7) 0.3014(3) 0.2756(9) 0.118(3) Uani 0.5 1 d G . P A -1
H9A H 0.6426 0.2906 0.2021 0.142 Uiso 0.5 1 calc R U P A -1
C10 C 0.5979(8) 0.3306(3) 0.4297(10) 0.096(3) Uani 0.5 1 d G . P A -1
H10A H 0.6838 0.3394 0.4592 0.115 Uiso 0.5 1 calc R U P A -1
N1 N 0.5000 0.45628(11) 1.0541(4) 0.0878(11) Uani 1 2 d S T P . .
N2 N 0.6184(3) 0.5000 1.2889(5) 0.1020(12) Uani 1 2 d S T P . .
C1 C 0.6162(4) 0.45742(15) 1.1737(5) 0.1260(16) Uani 1 1 d . . . . .
H1A H 0.6170 0.4284 1.2514 0.151 Uiso 1 1 calc R U . . .
H1B H 0.6946 0.4569 1.0972 0.151 Uiso 1 1 calc R U . . .
C2 C 0.5000 0.5000 0.9386(6) 0.0686(13) Uani 1 4 d S T P . .
H2A H 0.4207 0.5000 0.8639 0.082 Uiso 1 2 d R U P . .
C3 C 0.5000 0.5000 1.4038(8) 0.0958(19) Uani 1 4 d S T P . .
H3A H 0.5000 0.5298 1.4774 0.115 Uiso 1 2 d R U P . .

loop_
_atom_site_aniso_label
_atom_site_aniso_U_11
_atom_site_aniso_U_22
_atom_site_aniso_U_33
_atom_site_aniso_U_23
_atom_site_aniso_U_13
_atom_site_aniso_U_12
O1 0.090(4) 0.117(4) 0.092(5) -0.038(4) 0.016(3) -0.031(3)
O2 0.095(4) 0.187(7) 0.155(8) -0.083(5) 0.015(4) -0.048(4)
C4 0.053(7) 0.070(2) 0.086(3) -0.003(2) -0.001(3) -0.005(2)
C5 0.081(3) 0.0554(17) 0.073(2) 0.0012(18) 0.007(9) -0.013(7)
C6 0.100(6) 0.080(4) 0.102(7) -0.021(4) -0.013(5) -0.008(3)
C7 0.134(7) 0.108(5) 0.134(9) -0.042(6) -0.008(6) -0.021(5)
C8 0.189(13) 0.102(5) 0.104(6) -0.038(5) -0.007(6) -0.009(5)
C9 0.149(8) 0.117(7) 0.089(6) -0.029(6) 0.021(6) 0.009(6)
C10 0.097(6) 0.087(5) 0.102(7) 0.000(5) 0.007(5) -0.007(4)
N1 0.141(3) 0.0691(18) 0.0535(18) -0.0011(16) 0.000 0.000
N2 0.0726(18) 0.170(4) 0.0637(19) 0.000 -0.0234(17) 0.000
C1 0.139(3) 0.162(4) 0.077(2) 0.006(2) -0.013(2) 0.083(3)
C2 0.079(3) 0.082(3) 0.045(3) 0.000 0.000 0.000
C3 0.131(5) 0.114(5) 0.043(3) 0.000 0.000 0.000

loop_
_atom_type_symbol
_atom_type_description
_atom_type_scat_dispersion_real
_atom_type_scat_dispersion_imag
_atom_type_scat_source
C C 0.0033 0.0016 'International Tables Vol C Tables 4.2.6.8 and 6.1.1.4'
H H 0.0000 0.0000 'International Tables Vol C Tables 4.2.6.8 and 6.1.1.4'
N N 0.0061 0.0033 'International Tables Vol C Tables 4.2.6.8 and 6.1.1.4'
O O 0.0106 0.0060 'International Tables Vol C Tables 4.2.6.8 and 6.1.1.4'

loop_
_geom_angle_atom_site_label_1
_geom_angle_atom_site_label_2
_geom_angle_atom_site_label_3
_geom_angle
_geom_angle_site_symmetry_1
_geom_angle_site_symmetry_3
C4 O1 H1O1 102(10) . .
O2 C4 O1 125.0(7) . .
O2 C4 C5 122.3(7) . .
O1 C4 C5 112.7(6) . .
C6 C5 C10 120.0 . .
C6 C5 C4 121.5(6) . .
C10 C5 C4 118.5(6) . .
C5 C6 C7 120.0 . .
C5 C6 H6A 120.0 . .
C7 C6 H6A 120.0 . .
C8 C7 C6 120.0 . .
C8 C7 H7A 120.0 . .
C6 C7 H7A 120.0 . .
C9 C8 C7 120.0 . .
C9 C8 H8A 120.0 . .
C7 C8 H8A 120.0 . .
C10 C9 C8 120.0 . .
C10 C9 H9A 120.0 . .
C8 C9 H9A 120.0 . .
C9 C10 C5 120.0 . .
C9 C10 H10A 120.0 . .
C5 C10 H10A 120.0 . .
C2 N1 C1 108.6(3) . .
C2 N1 C1 108.6(2) . 4_655
C1 N1 C1 107.8(3) . 4_655
C1 N2 C1 108.9(4) 3_565 .
C1 N2 C3 108.4(3) 3_565 .
C1 N2 C3 108.4(3) . .
N2 C1 N1 111.9(3) . .
N2 C1 H1A 109.2 . .
N1 C1 H1A 109.2 . .
N2 C1 H1B 109.2 . .
N1 C1 H1B 109.2 . .
H1A C1 H1B 107.9 . .
N1 C2 N1 110.2(4) 2_665 .
N1 C2 H2A 108.5 2_665 .
N1 C2 H2A 108.5 . .
N2 C3 N2 111.0(4) . 2_665
N2 C3 H3A 108.0 . .
N2 C3 H3A 108.0 2_665 .

loop_
_geom_bond_atom_site_label_1
_geom_bond_atom_site_label_2
_geom_bond_distance
_geom_bond_site_symmetry_2
O1 C4 1.334(9) .
O1 H1O1 0.83(3) .
O2 C4 1.149(10) .
C4 C5 1.498(7) .
C5 C6 1.3900 .
C5 C10 1.3900 .
C6 C7 1.3900 .
C6 H6A 0.9300 .
C7 C8 1.3900 .
C7 H7A 0.9300 .
C8 C9 1.3900 .
C8 H8A 0.9300 .
C9 C10 1.3900 .
C9 H9A 0.9300 .
C10 H10A 0.9300 .
N1 C2 1.455(4) .
N1 C1 1.463(4) .
N1 C1 1.463(4) 4_655
N2 C1 1.428(4) 3_565
N2 C1 1.428(4) .
N2 C3 1.462(5) .
C1 H1A 0.9700 .
C1 H1B 0.9700 .
C2 N1 1.455(4) 2_665
C2 H2A 0.9700 .
C3 N2 1.462(5) 2_665
C3 H3A 0.9700 .

loop_
_geom_hbond_atom_site_label_D
_geom_hbond_atom_site_label_H
_geom_hbond_atom_site_label_A
_geom_hbond_distance_DH
_geom_hbond_distance_HA
_geom_hbond_distance_DA
_geom_hbond_angle_DHA
_geom_hbond_publ_flag
O1 H1O1 N1 0.82(13) 1.98(12) 2.707(8) 147(13) yes

loop_
_geom_torsion_atom_site_label_1
_geom_torsion_atom_site_label_2
_geom_torsion_atom_site_label_3
_geom_torsion_atom_site_label_4
_geom_torsion
_geom_torsion_site_symmetry_1
_geom_torsion_site_symmetry_4
O2 C4 C5 C6 -168.7(9) . .
O1 C4 C5 C6 8.2(8) . .
O2 C4 C5 C10 9.9(10) . .
O1 C4 C5 C10 -173.1(6) . .
C10 C5 C6 C7 0.0 . .
C4 C5 C6 C7 178.7(4) . .
C5 C6 C7 C8 0.0 . .
C6 C7 C8 C9 0.0 . .
C7 C8 C9 C10 0.0 . .
C8 C9 C10 C5 0.0 . .
C6 C5 C10 C9 0.0 . .
C4 C5 C10 C9 -178.7(3) . .
C1 N2 C1 N1 -58.5(6) 3_565 .
C3 N2 C1 N1 59.3(4) . .
C2 N1 C1 N2 58.9(4) . .
C1 N1 C1 N2 -58.6(5) 4_655 .
C1 N1 C2 N1 -58.48(19) . 2_665
C1 N1 C2 N1 58.48(19) 4_655 2_665
C1 N2 C3 N2 59.0(2) 3_565 2_665
C1 N2 C3 N2 -59.0(2) . 2_665
